data_4088035
loop_
_publ_author_name
'Do, Truong Giang'
'Hupf, Emanuel'
'Nordheider, Andreas'
'Lork, Enno'
'Slawin, Alexandra M. Z.'
'Makarov, Sergey G.'
'Ketkov, Sergey Yu.'
'Mebs, Stefan'
'Woollins, J. Derek'
'Beckmann, Jens'

_publ_section_title
;
 Intramolecularly Group 15 Stabilized Aryltellurenyl Halides and Triflates
;
_journal_issue 21
_journal_name_full Organometallics
_journal_page_first 5341
_journal_paper_doi 10.1021/acs.organomet.5b00813
_journal_volume 34
_journal_year 2015
_chemical_formula_sum 'C33 H29 Sb Te'
_chemical_formula_weight 674.91
_space_group_IT_number 2
_space_group_name_Hall '-P 1'
_space_group_name_H-M_alt 'P -1'
_symmetry_cell_setting triclinic
_symmetry_space_group_name_H-M 'P -1'
_atom_sites_solution_hydrogens geom
_atom_sites_solution_primary direct
_atom_sites_solution_secondary difmap
_audit_creation_method SHELXL-97
_cell_angle_alpha 79.5760(10)
_cell_angle_beta 74.2860(10)
_cell_angle_gamma 75.3580(10)
_cell_formula_units_Z 2
_cell_length_a 8.7261(2)
_cell_length_b 11.7875(3)
_cell_length_c 14.1890(3)
_cell_measurement_reflns_used 9841
_cell_measurement_temperature 100
_cell_measurement_theta_max 35.01
_cell_measurement_theta_min 2.48
_cell_volume 1349.35(5)
_computing_cell_refinement 'Bruker SAINT'
_computing_data_collection 'Bruker APEX2'
_computing_data_reduction 'Bruker SAINT'
_computing_molecular_graphics Diamond
_computing_publication_material WinGX
_computing_structure_refinement 'SHELXL-2013 (Sheldrick 2013)'
_computing_structure_solution 'SHELXS-97 (Sheldrick 2008)'
_diffrn_ambient_temperature 100
_diffrn_measured_fraction_theta_full 0.976
_diffrn_measured_fraction_theta_max 0.976
_diffrn_measurement_device_type 'Bruker Venture D8'
_diffrn_measurement_method '2\q/\w scans'
_diffrn_radiation_monochromator graphite
_diffrn_radiation_source 'fine-focus sealed tube'
_diffrn_radiation_type MoK\a
_diffrn_radiation_wavelength 0.71073
_diffrn_reflns_av_R_equivalents 0.0446
_diffrn_reflns_av_sigmaI/netI 0.0455
_diffrn_reflns_limit_h_max 14
_diffrn_reflns_limit_h_min -13
_diffrn_reflns_limit_k_max 19
_diffrn_reflns_limit_k_min -19
_diffrn_reflns_limit_l_max 22
_diffrn_reflns_limit_l_min -22
_diffrn_reflns_number 61231
_diffrn_reflns_theta_full 35.09
_diffrn_reflns_theta_max 35.09
_diffrn_reflns_theta_min 2.48
_exptl_absorpt_coefficient_mu 2.101
_exptl_absorpt_correction_T_max 0.7469
_exptl_absorpt_correction_T_min 0.6547
_exptl_absorpt_correction_type empirical
_exptl_absorpt_process_details 'SADABS (Bruker, 2000)'
_exptl_crystal_colour colourless
_exptl_crystal_density_diffrn 1.661
_exptl_crystal_density_method 'not measured'
_exptl_crystal_description block
_exptl_crystal_F_000 660
_exptl_crystal_size_max 0.2
_exptl_crystal_size_mid 0.2
_exptl_crystal_size_min 0.2
_refine_diff_density_max 2.792
_refine_diff_density_min -0.837
_refine_diff_density_rms 0.149
_refine_ls_extinction_method none
_refine_ls_goodness_of_fit_ref 1.025
_refine_ls_hydrogen_treatment mixed
_refine_ls_matrix_type full
_refine_ls_number_parameters 319
_refine_ls_number_reflns 11658
_refine_ls_number_restraints 0
_refine_ls_restrained_S_all 1.025
_refine_ls_R_factor_all 0.0594
_refine_ls_R_factor_gt 0.0307
_refine_ls_shift/su_max 0.001
_refine_ls_shift/su_mean 0.000
_refine_ls_structure_factor_coef Fsqd
_refine_ls_weighting_details 'calc w=1/[\s^2^(Fo^2^)+(0.0187P)^2^+1.0967P] where P=(Fo^2^+2Fc^2^)/3'
_refine_ls_weighting_scheme calc
_refine_ls_wR_factor_gt 0.0503
_refine_ls_wR_factor_ref 0.0570
_reflns_number_gt 8566
_reflns_number_total 11658
_reflns_threshold_expression >2sigma(I)
_cod_data_source_file om5b00813_si_002.cif
_cod_data_source_block shelxl
_cod_depositor_comments
;
The following automatic conversions were performed:

data item '_symmetry_cell_setting' value 'Triclinic' was changed to
'triclinic' in accordance with the
/home/saulius/struct/COD-crude-data/automatic-downloads/DataCite-retrospective/ACS/depositions/lib/dictionaries/cif_core.dic
dictionary named 'cif_core.dic' version 2.4.2 last updated on
2011-04-26.

Automatic conversion script
Id: cif_fix_values 6909 2019-04-08 15:41:33Z antanas 
;
_cod_original_sg_symbol_H-M P-1
_cod_database_code 4088035

loop_
_symmetry_equiv_pos_as_xyz
'x, y, z'
'-x, -y, -z'

loop_
_atom_site_label
_atom_site_type_symbol
_atom_site_fract_x
_atom_site_fract_y
_atom_site_fract_z
_atom_site_U_iso_or_equiv
_atom_site_adp_type
_atom_site_occupancy
_atom_site_symmetry_multiplicity
_atom_site_calc_flag
_atom_site_refinement_flags
Te1 Te 0.289864(14) 0.429168(10) 0.324014(9) 0.01332(3) Uani 1 1 d .
Sb1 Sb 0.579568(15) 0.194104(10) 0.258144(9) 0.01401(3) Uani 1 1 d .
C10 C 0.3090(2) 0.44988(16) 0.16875(14) 0.0147(3) Uani 1 1 d .
C11 C 0.2228(2) 0.55620(17) 0.13202(15) 0.0186(4) Uani 1 1 d .
H11 H 0.1767 0.6164 0.1742 0.022 Uiso 1 1 calc R
C12 C 0.1994(3) 0.58011(17) 0.03532(15) 0.0215(4) Uani 1 1 d .
H12 H 0.1394 0.6545 0.0129 0.026 Uiso 1 1 calc R
C13 C 0.2654(2) 0.49364(17) -0.02525(14) 0.0183(4) Uani 1 1 d .
C14 C 0.3579(2) 0.38622(16) 0.00997(14) 0.0156(3) Uani 1 1 d .
C15 C 0.4165(2) 0.30699(17) -0.06204(15) 0.0184(4) Uani 1 1 d .
C16 C 0.5059(3) 0.19710(18) -0.03919(15) 0.0211(4) Uani 1 1 d .
H16 H 0.5418 0.1406 -0.0849 0.025 Uiso 1 1 calc R
C17 C 0.5434(2) 0.16964(17) 0.05433(15) 0.0193(4) Uani 1 1 d .
H17 H 0.6099 0.0945 0.0688 0.023 Uiso 1 1 calc R
C18 C 0.4891(2) 0.24563(16) 0.12604(14) 0.0149(3) Uani 1 1 d .
C19 C 0.3873(2) 0.35908(15) 0.10577(14) 0.0135(3) Uani 1 1 d .
C30 C 0.4108(2) 0.08480(16) 0.33458(14) 0.0161(4) Uani 1 1 d .
C35 C 0.3686(2) 0.07382(17) 0.43699(15) 0.0187(4) Uani 1 1 d .
H35 H 0.4149 0.1143 0.4706 0.022 Uiso 1 1 calc R
C34 C 0.2596(3) 0.00453(18) 0.49087(16) 0.0226(4) Uani 1 1 d .
H34 H 0.2324 -0.0027 0.5609 0.027 Uiso 1 1 calc R
C33 C 0.1907(3) -0.05412(18) 0.44219(17) 0.0239(4) Uani 1 1 d .
H33 H 0.1179 -0.1030 0.4787 0.029 Uiso 1 1 calc R
C32 C 0.2285(3) -0.04109(19) 0.34016(17) 0.0257(4) Uani 1 1 d .
H32 H 0.1794 -0.0797 0.3067 0.031 Uiso 1 1 calc R
C31 C 0.3376(3) 0.02793(17) 0.28643(16) 0.0213(4) Uani 1 1 d .
H31 H 0.3626 0.0365 0.2164 0.026 Uiso 1 1 calc R
C20 C 0.7814(2) 0.05597(16) 0.20106(14) 0.0167(4) Uani 1 1 d .
C21 C 0.9254(2) 0.08996(17) 0.14722(15) 0.0196(4) Uani 1 1 d .
H21 H 0.9297 0.1712 0.1360 0.024 Uiso 1 1 calc R
C22 C 1.0624(3) 0.00684(18) 0.10990(16) 0.0229(4) Uani 1 1 d .
H22 H 1.1591 0.0313 0.0724 0.027 Uiso 1 1 calc R
C23 C 1.0580(3) -0.11216(18) 0.12733(16) 0.0228(4) Uani 1 1 d .
H23 H 1.1515 -0.1693 0.1016 0.027 Uiso 1 1 calc R
C24 C 0.9174(3) -0.14723(18) 0.18215(17) 0.0247(4) Uani 1 1 d .
H24 H 0.9150 -0.2288 0.1950 0.030 Uiso 1 1 calc R
C25 C 0.7791(3) -0.06370(17) 0.21873(16) 0.0223(4) Uani 1 1 d .
H25 H 0.6826 -0.0886 0.2560 0.027 Uiso 1 1 calc R
C2 C 0.3653(3) 0.36683(19) -0.15592(15) 0.0240(4) Uani 1 1 d .
H2A H 0.3021 0.3203 -0.1760 0.029 Uiso 1 1 calc R
H2B H 0.4617 0.3763 -0.2103 0.029 Uiso 1 1 calc R
C1 C 0.2584(3) 0.48872(19) -0.12983(15) 0.0245(4) Uani 1 1 d .
H1A H 0.3023 0.5534 -0.1753 0.029 Uiso 1 1 calc R
H1B H 0.1448 0.4954 -0.1338 0.029 Uiso 1 1 calc R
C40 C 0.0344(2) 0.50224(15) 0.35690(13) 0.0127(3) Uani 1 1 d .
C46 C -0.0229(2) 0.61484(16) 0.38940(13) 0.0142(3) Uani 1 1 d .
C44 C -0.1907(2) 0.66024(17) 0.41143(14) 0.0163(4) Uani 1 1 d .
H44 H -0.2307 0.7359 0.4337 0.020 Uiso 1 1 calc R
C43 C -0.3016(2) 0.59932(17) 0.40209(14) 0.0168(4) Uani 1 1 d .
C42 C -0.2410(2) 0.48834(17) 0.36961(14) 0.0178(4) Uani 1 1 d .
H42 H -0.3153 0.4456 0.3627 0.021 Uiso 1 1 calc R
C41 C -0.0746(2) 0.43815(16) 0.34700(14) 0.0156(3) Uani 1 1 d .
C47 C -0.0175(3) 0.31665(18) 0.31302(17) 0.0243(4) Uani 1 1 d .
H47A H -0.1123 0.2843 0.3168 0.036 Uiso 1 1 calc R
H47B H 0.0497 0.2645 0.3555 0.036 Uiso 1 1 calc R
H47C H 0.0470 0.3225 0.2447 0.036 Uiso 1 1 calc R
C48 C -0.4811(2) 0.6537(2) 0.42574(16) 0.0235(4) Uani 1 1 d .
H48A H -0.5146 0.6764 0.4926 0.035 Uiso 1 1 calc R
H48B H -0.5422 0.5963 0.4215 0.035 Uiso 1 1 calc R
H48C H -0.5035 0.7239 0.3785 0.035 Uiso 1 1 calc R
C49 C 0.0870(2) 0.68798(17) 0.40033(16) 0.0211(4) Uani 1 1 d .
H49A H 0.0219 0.7645 0.4201 0.032 Uiso 1 1 calc R
H49B H 0.1652 0.7005 0.3373 0.032 Uiso 1 1 calc R
H49C H 0.1459 0.6470 0.4508 0.032 Uiso 1 1 calc R

loop_
_atom_site_aniso_label
_atom_site_aniso_U_11
_atom_site_aniso_U_22
_atom_site_aniso_U_33
_atom_site_aniso_U_23
_atom_site_aniso_U_13
_atom_site_aniso_U_12
Te1 0.01132(6) 0.01356(5) 0.01395(6) -0.00363(4) -0.00226(4) -0.00008(4)
Sb1 0.01221(6) 0.01138(5) 0.01753(7) -0.00294(4) -0.00312(5) -0.00050(4)
C10 0.0132(8) 0.0135(8) 0.0154(9) -0.0010(6) -0.0011(7) -0.0026(6)
C11 0.0182(9) 0.0157(8) 0.0181(10) -0.0030(7) -0.0004(7) -0.0005(7)
C12 0.0225(10) 0.0156(9) 0.0214(10) 0.0024(7) -0.0043(8) 0.0004(7)
C13 0.0187(9) 0.0193(9) 0.0156(9) 0.0013(7) -0.0035(7) -0.0049(7)
C14 0.0133(8) 0.0173(8) 0.0152(9) -0.0013(7) -0.0004(7) -0.0050(7)
C15 0.0185(9) 0.0214(9) 0.0158(9) -0.0042(7) -0.0014(7) -0.0067(7)
C16 0.0219(10) 0.0216(9) 0.0185(10) -0.0082(7) -0.0005(8) -0.0031(8)
C17 0.0184(9) 0.0167(8) 0.0202(10) -0.0043(7) -0.0023(8) 0.0000(7)
C18 0.0131(8) 0.0139(8) 0.0159(9) -0.0030(6) -0.0009(7) -0.0016(6)
C19 0.0114(8) 0.0133(8) 0.0147(9) -0.0014(6) -0.0004(7) -0.0036(6)
C30 0.0132(8) 0.0127(8) 0.0207(10) -0.0035(7) -0.0034(7) 0.0003(6)
C35 0.0165(9) 0.0174(8) 0.0223(10) -0.0053(7) -0.0041(8) -0.0022(7)
C34 0.0202(10) 0.0242(10) 0.0211(10) -0.0032(8) -0.0010(8) -0.0044(8)
C33 0.0201(10) 0.0215(10) 0.0286(12) -0.0026(8) -0.0014(9) -0.0070(8)
C32 0.0277(11) 0.0243(10) 0.0300(12) -0.0056(9) -0.0081(9) -0.0111(9)
C31 0.0248(10) 0.0195(9) 0.0209(10) -0.0038(7) -0.0047(8) -0.0066(8)
C20 0.0140(8) 0.0165(8) 0.0171(9) -0.0037(7) -0.0029(7) 0.0014(7)
C21 0.0176(9) 0.0161(8) 0.0224(10) -0.0018(7) -0.0028(8) -0.0013(7)
C22 0.0168(9) 0.0244(10) 0.0237(11) -0.0041(8) -0.0003(8) -0.0016(8)
C23 0.0181(9) 0.0215(9) 0.0245(11) -0.0057(8) -0.0037(8) 0.0040(8)
C24 0.0224(10) 0.0150(9) 0.0317(12) -0.0023(8) -0.0034(9) 0.0009(8)
C25 0.0164(9) 0.0162(9) 0.0291(11) -0.0032(8) 0.0002(8) -0.0001(7)
C2 0.0300(11) 0.0276(10) 0.0163(10) -0.0034(8) -0.0059(9) -0.0085(9)
C1 0.0299(11) 0.0257(10) 0.0173(10) 0.0013(8) -0.0083(9) -0.0047(9)
C40 0.0120(8) 0.0134(7) 0.0113(8) -0.0014(6) -0.0017(6) -0.0014(6)
C46 0.0101(8) 0.0186(8) 0.0111(8) -0.0023(6) -0.0011(6) 0.0007(6)
C44 0.0147(8) 0.0173(8) 0.0145(9) -0.0044(7) -0.0019(7) 0.0011(7)
C43 0.0125(8) 0.0236(9) 0.0119(9) -0.0013(7) -0.0013(7) -0.0022(7)
C42 0.0148(9) 0.0222(9) 0.0179(9) -0.0028(7) -0.0026(7) -0.0076(7)
C41 0.0163(9) 0.0150(8) 0.0153(9) -0.0032(7) -0.0018(7) -0.0041(7)
C47 0.0214(10) 0.0189(9) 0.0348(12) -0.0106(8) -0.0036(9) -0.0063(8)
C48 0.0137(9) 0.0319(11) 0.0228(11) -0.0070(8) -0.0013(8) -0.0018(8)
C49 0.0172(9) 0.0171(9) 0.0301(11) -0.0112(8) -0.0041(8) -0.0012(7)

loop_
_atom_type_symbol
_atom_type_description
_atom_type_scat_dispersion_real
_atom_type_scat_dispersion_imag
_atom_type_scat_source
C C 0.0033 0.0016 'International Tables Vol C Tables 4.2.6.8 and 6.1.1.4'
H H 0.0000 0.0000 'International Tables Vol C Tables 4.2.6.8 and 6.1.1.4'
Sb Sb -0.5866 1.5461 'International Tables Vol C Tables 4.2.6.8 and 6.1.1.4'
Te Te -0.5308 1.6751 'International Tables Vol C Tables 4.2.6.8 and 6.1.1.4'

loop_
_geom_angle_atom_site_label_1
_geom_angle_atom_site_label_2
_geom_angle_atom_site_label_3
_geom_angle
C40 Te1 C10 93.30(7)
C30 Sb1 C18 96.83(7)
C30 Sb1 C20 97.85(7)
C18 Sb1 C20 96.45(7)
C11 C10 C19 119.85(17)
C11 C10 Te1 114.79(14)
C19 C10 Te1 124.99(13)
C10 C11 C12 123.49(18)
C13 C12 C11 118.28(18)
C12 C13 C14 118.94(18)
C12 C13 C1 131.64(18)
C14 C13 C1 109.42(17)
C13 C14 C15 111.43(17)
C13 C14 C19 124.75(17)
C15 C14 C19 123.81(17)
C16 C15 C14 119.12(18)
C16 C15 C2 131.67(18)
C14 C15 C2 109.20(17)
C15 C16 C17 118.21(18)
C18 C17 C16 123.97(18)
C17 C18 C19 118.78(17)
C17 C18 Sb1 118.18(14)
C19 C18 Sb1 122.81(13)
C14 C19 C10 114.55(16)
C14 C19 C18 115.96(16)
C10 C19 C18 129.49(17)
C35 C30 C31 118.73(18)
C35 C30 Sb1 118.07(14)
C31 C30 Sb1 123.15(15)
C34 C35 C30 120.91(19)
C33 C34 C35 119.8(2)
C32 C33 C34 119.7(2)
C33 C32 C31 120.4(2)
C32 C31 C30 120.4(2)
C25 C20 C21 118.58(17)
C25 C20 Sb1 124.36(14)
C21 C20 Sb1 116.98(13)
C22 C21 C20 120.89(18)
C21 C22 C23 119.9(2)
C24 C23 C22 119.80(19)
C23 C24 C25 120.35(19)
C20 C25 C24 120.44(19)
C15 C2 C1 104.85(16)
C13 C1 C2 104.95(16)
C41 C40 C46 120.79(17)
C41 C40 Te1 120.15(13)
C46 C40 Te1 119.06(13)
C44 C46 C40 117.99(17)
C44 C46 C49 118.68(17)
C40 C46 C49 123.33(16)
C43 C44 C46 122.63(17)
C44 C43 C42 117.98(17)
C44 C43 C48 120.14(18)
C42 C43 C48 121.88(18)
C43 C42 C41 121.95(18)
C42 C41 C40 118.66(17)
C42 C41 C47 119.11(17)
C40 C41 C47 122.23(17)

loop_
_geom_bond_atom_site_label_1
_geom_bond_atom_site_label_2
_geom_bond_distance
Te1 C40 2.1306(18)
Te1 C10 2.1372(19)
Sb1 C30 2.1434(19)
Sb1 C18 2.1568(19)
Sb1 C20 2.1595(18)
C10 C11 1.381(3)
C10 C19 1.434(3)
C11 C12 1.409(3)
C12 C13 1.364(3)
C13 C14 1.406(3)
C13 C1 1.514(3)
C14 C15 1.414(3)
C14 C19 1.416(3)
C15 C16 1.366(3)
C15 C2 1.515(3)
C16 C17 1.414(3)
C17 C18 1.384(3)
C18 C19 1.435(2)
C30 C35 1.389(3)
C30 C31 1.394(3)
C35 C34 1.388(3)
C34 C33 1.388(3)
C33 C32 1.384(3)
C32 C31 1.387(3)
C20 C25 1.392(3)
C20 C21 1.396(3)
C21 C22 1.386(3)
C22 C23 1.388(3)
C23 C24 1.380(3)
C24 C25 1.393(3)
C2 C1 1.549(3)
C40 C41 1.403(3)
C40 C46 1.409(2)
C46 C44 1.394(3)
C46 C49 1.494(3)
C44 C43 1.387(3)
C43 C42 1.393(3)
C43 C48 1.505(3)
C42 C41 1.394(3)
C41 C47 1.514(3)
